data_2014930
loop_
_publ_author_name
'Smolentsev, Anton I.'
'Naumov, Dmitry Yu.'

_publ_section_title
;
 Barium chlorite hydrate, Ba(ClO~2~)~2~&#x00B7;3.5H~2~O
;
_journal_issue 5
_journal_name_full 'Acta Crystallographica Section C'
_journal_page_first i49
_journal_page_last i50
_journal_paper_doi 10.1107/S010827010500925X
_journal_volume 61
_journal_year 2005
_chemical_formula_iupac 'Ba (Cl O2)2 , 3.5H2 O'
_chemical_formula_moiety '2Cl O2 - , 3.5H2 O , Ba 2+'
_chemical_formula_sum 'Ba Cl2 H7 O7.5'
_chemical_formula_weight 335.30
_chemical_name_common 'barium chlorite hydrate'
_chemical_name_systematic
;
Barium chlorite hydrate
;
_space_group_IT_number 15
_symmetry_cell_setting monoclinic
_symmetry_space_group_name_Hall '-C 2yc'
_symmetry_space_group_name_H-M 'C 1 2/c 1'
_atom_sites_solution_hydrogens difmap
_atom_sites_solution_primary direct
_atom_sites_solution_secondary difmap
_audit_creation_method SHELXL97
_cell_angle_alpha 90.00
_cell_angle_beta 108.3640(10)
_cell_angle_gamma 90.00
_cell_formula_units_Z 8
_cell_length_a 18.4801(5)
_cell_length_b 13.5715(4)
_cell_length_c 6.6904(2)
_cell_measurement_reflns_used 3491
_cell_measurement_temperature 150(2)
_cell_measurement_theta_max 33.47
_cell_measurement_theta_min 2.32
_cell_volume 1592.52(8)
_computing_cell_refinement 'SAINT (Bruker, 2004)'
_computing_data_collection 'APEX2 (Bruker, 2004)'
_computing_data_reduction SAINT
_computing_molecular_graphics 'BS (Ozawa & Kang, 2004) and POV-Ray (Cason, 2002)'
_computing_publication_material SHELXTL
_computing_structure_refinement SHELXTL
_computing_structure_solution 'SHELXTL (Bruker, 2004)'
_diffrn_ambient_temperature 150(2)
_diffrn_detector_area_resol_mean 25
_diffrn_measured_fraction_theta_full 0.998
_diffrn_measured_fraction_theta_max 0.971
_diffrn_measurement_device_type 'Bruker Nonius X8Apex CCD area-detector'
_diffrn_measurement_method \f
_diffrn_radiation_monochromator graphite
_diffrn_radiation_type MoK\a
_diffrn_radiation_wavelength 0.71073
_diffrn_reflns_av_R_equivalents 0.0223
_diffrn_reflns_av_sigmaI/netI 0.0278
_diffrn_reflns_limit_h_max 27
_diffrn_reflns_limit_h_min -27
_diffrn_reflns_limit_k_max 12
_diffrn_reflns_limit_k_min -20
_diffrn_reflns_limit_l_max 8
_diffrn_reflns_limit_l_min -9
_diffrn_reflns_number 7807
_diffrn_reflns_theta_full 30.00
_diffrn_reflns_theta_max 32.57
_diffrn_reflns_theta_min 2.32
_diffrn_standards_decay_% 0
_diffrn_standards_number 0
_exptl_absorpt_coefficient_mu 5.653
_exptl_absorpt_correction_T_max 0.8953
_exptl_absorpt_correction_T_min 0.4843
_exptl_absorpt_correction_type multi-scan
_exptl_absorpt_process_details '(SADABS; Bruker, 2004)'
_exptl_crystal_colour colourless
_exptl_crystal_density_diffrn 2.797
_exptl_crystal_density_meas ?
_exptl_crystal_density_method 'not measured'
_exptl_crystal_description plate
_exptl_crystal_F_000 1256
_exptl_crystal_size_max 0.15
_exptl_crystal_size_mid 0.13
_exptl_crystal_size_min 0.02
_refine_diff_density_max 1.554
_refine_diff_density_min -0.538
_refine_ls_extinction_method none
_refine_ls_goodness_of_fit_ref 1.051
_refine_ls_hydrogen_treatment mixed
_refine_ls_matrix_type full
_refine_ls_number_parameters 118
_refine_ls_number_reflns 2821
_refine_ls_number_restraints 16
_refine_ls_restrained_S_all 1.050
_refine_ls_R_factor_all 0.0262
_refine_ls_R_factor_gt 0.0197
_refine_ls_shift/su_max 0.002
_refine_ls_shift/su_mean 0.000
_refine_ls_structure_factor_coef Fsqd
_refine_ls_weighting_details 'calc w = 1/[\s^2^(Fo^2^)+(0.0234P)^2^] where P=(Fo^2^+2Fc^2^)/3'
_refine_ls_weighting_scheme calc
_refine_ls_wR_factor_gt 0.0495
_refine_ls_wR_factor_ref 0.0510
_reflns_number_gt 2321
_reflns_number_total 2821
_reflns_threshold_expression I>2\s(I)
_cod_data_source_file sq1204.cif
_cod_data_source_block I
_cod_depositor_comments
;
The following automatic conversions were performed:
'_geom_bond_publ_flag' value 'Yes' changed to 'yes' according to
'/home/saulius/struct/CIF-dictionaries/cif_core.dic' dictionary named
'cif_core.dic' version 2.4.1 from 2010-06-29 (10 times).

Automatic conversion script
Id: cif_fix_enum 1527 2010-12-29 10:47:43Z saulius 

The following automatic conversions were performed:

'_geom_bond_publ_flag' value 'Yes' changed to 'yes' according to
/home/saulius/struct/CIF-dictionaries/cif_core.dic dictionary named
'cif_core.dic' version 2.4.1 from 2010-06-29 (10
times).

'_geom_angle_publ_flag' value 'Yes' changed to 'yes'
according to /home/saulius/struct/CIF-dictionaries/cif_core.dic
dictionary named 'cif_core.dic' version 2.4.1 from 2010-06-29 (2
times).

Automatic conversion script
Id: cif_fix_values 1715 2011-07-08 13:25:40Z adriana 

The following automatic conversions were performed:

'_exptl_crystal_density_meas' value 'not measured' was changed to '?'
- the value is perceived as not measured.

Automatic conversion script
Id: cif_fix_values 3008 2015-01-20 13:52:24Z robertas 
;
_cod_original_sg_symbol_H-M 'C 2/c'
_cod_original_formula_sum 'Ba Cl2 H7 O7.50'
_cod_database_code 2014930
_cod_database_fobs_code 2014930

loop_
_symmetry_equiv_pos_as_xyz
'x, y, z'
'-x, y, -z+1/2'
'x+1/2, y+1/2, z'
'-x+1/2, y+1/2, -z+1/2'
'-x, -y, -z'
'x, -y, z-1/2'
'-x+1/2, -y+1/2, -z'
'x+1/2, -y+1/2, z-1/2'

loop_
_atom_site_label
_atom_site_fract_x
_atom_site_fract_y
_atom_site_fract_z
_atom_site_U_iso_or_equiv
_atom_site_adp_type
_atom_site_calc_flag
_atom_site_refinement_flags
_atom_site_occupancy
_atom_site_disorder_assembly
_atom_site_disorder_group
_atom_site_type_symbol
Ba1 0.255500(6) 0.124940(7) 0.754469(15) 0.00965(4) Uani d . 1 . . Ba
Cl1 0.35850(3) 0.12962(3) 0.34553(8) 0.01455(10) Uani d . 1 . . Cl
Cl2 0.09431(2) 0.03281(3) 0.35618(7) 0.01376(9) Uani d . 1 . . Cl
O11 0.30632(8) 0.19708(9) 0.4337(2) 0.0153(3) Uani d . 1 . . O
O12 0.30879(8) 0.05939(10) 0.1679(2) 0.0159(3) Uani d . 1 . . O
O21 0.17568(7) 0.04695(10) 0.3315(2) 0.0152(3) Uani d . 1 . . O
O22 0.08660(8) 0.11048(10) 0.5240(2) 0.0171(3) Uani d . 1 . . O
O1W 0.33040(8) 0.30117(10) 0.9767(2) 0.0160(3) Uani d D 1 . . O
H11 0.3767(6) 0.2946(16) 1.039(3) 0.019 Uiso d D 1 . . H
H12 0.3287(14) 0.3467(14) 0.892(3) 0.019 Uiso d D 1 . . H
O2W 0.41673(9) 0.11535(10) 0.8783(3) 0.0170(3) Uani d D 1 . . O
H21 0.4392(13) 0.1641(13) 0.852(3) 0.020 Uiso d D 1 . . H
H22 0.4322(13) 0.0721(13) 0.817(3) 0.020 Uiso d D 1 . . H
O3W 0.5000 0.25403(15) 0.7500 0.0186(4) Uani d SD 1 . . O
H3 0.5267(12) 0.2910(14) 0.841(3) 0.022 Uiso d D 1 . . H
O4W 0.5000 0.03007(16) 0.2500 0.0187(4) Uani d SD 1 . . O
H4 0.4741(13) 0.0624(15) 0.149(3) 0.022 Uiso d D 1 . . H
O5W 0.5000 0.30284(17) 0.2500 0.0280(5) Uani d SD 1 . . O
H5 0.4802(15) 0.3359(17) 0.321(4) 0.034 Uiso d D 1 . . H

loop_
_atom_site_aniso_label
_atom_site_aniso_U_11
_atom_site_aniso_U_22
_atom_site_aniso_U_33
_atom_site_aniso_U_12
_atom_site_aniso_U_13
_atom_site_aniso_U_23
Ba1 0.01155(6) 0.00886(7) 0.00868(6) -0.00021(3) 0.00339(4) -0.00003(3)
Cl1 0.01172(19) 0.0168(2) 0.0147(2) 0.00043(15) 0.00347(16) -0.00231(16)
Cl2 0.01144(18) 0.0153(2) 0.01436(19) -0.00079(15) 0.00388(15) -0.00230(17)
O11 0.0201(7) 0.0116(6) 0.0165(7) 0.0035(5) 0.0092(5) 0.0004(5)
O12 0.0200(7) 0.0145(7) 0.0128(6) -0.0017(5) 0.0047(5) -0.0026(5)
O21 0.0099(6) 0.0182(7) 0.0183(7) -0.0018(5) 0.0056(5) -0.0023(6)
O22 0.0169(7) 0.0191(7) 0.0157(7) 0.0022(5) 0.0059(6) -0.0041(6)
O1W 0.0136(6) 0.0159(7) 0.0175(7) -0.0005(5) 0.0034(5) 0.0010(6)
O2W 0.0155(7) 0.0162(8) 0.0198(8) -0.0003(5) 0.0063(6) 0.0008(6)
O3W 0.0217(10) 0.0134(10) 0.0187(10) 0.000 0.0036(8) 0.000
O4W 0.0195(10) 0.0206(11) 0.0138(10) 0.000 0.0023(8) 0.000
O5W 0.0353(13) 0.0255(13) 0.0328(13) 0.000 0.0247(11) 0.000

loop_
_atom_type_symbol
_atom_type_description
_atom_type_scat_dispersion_real
_atom_type_scat_dispersion_imag
_atom_type_scat_source
O O 0.0106 0.0060 'International Tables Vol C Tables 4.2.6.8 and 6.1.1.4'
H H 0.0000 0.0000 'International Tables Vol C Tables 4.2.6.8 and 6.1.1.4'
Cl Cl 0.1484 0.1585 'International Tables Vol C Tables 4.2.6.8 and 6.1.1.4'
Ba Ba -0.3244 2.2819 'International Tables Vol C Tables 4.2.6.8 and 6.1.1.4'

loop_
_geom_angle_atom_site_label_1
_geom_angle_atom_site_label_2
_geom_angle_atom_site_label_3
_geom_angle_site_symmetry_1
_geom_angle_site_symmetry_3
_geom_angle
_geom_angle_publ_flag
O12 Ba1 O11 1_556 . 141.55(4) ?
O12 Ba1 O11 1_556 7_556 133.80(4) ?
O11 Ba1 O11 . 7_556 62.44(4) ?
O12 Ba1 O12 1_556 6_556 83.27(3) ?
O11 Ba1 O12 . 6_556 85.92(4) ?
O11 Ba1 O12 7_556 6_556 142.66(4) ?
O12 Ba1 O2W 1_556 . 71.55(4) ?
O11 Ba1 O2W . . 70.22(4) ?
O11 Ba1 O2W 7_556 . 114.47(4) ?
O12 Ba1 O2W 6_556 . 67.38(4) ?
O12 Ba1 O21 1_556 6_556 66.69(4) ?
O11 Ba1 O21 . 6_556 137.53(4) ?
O11 Ba1 O21 7_556 6_556 128.18(4) ?
O12 Ba1 O21 6_556 6_556 63.31(4) ?
O2W Ba1 O21 . 6_556 117.35(4) ?
O12 Ba1 O1W 1_556 . 78.04(4) ?
O11 Ba1 O1W . . 83.32(4) ?
O11 Ba1 O1W 7_556 . 65.36(4) ?
O12 Ba1 O1W 6_556 . 133.74(4) ?
O2W Ba1 O1W . . 66.62(4) ?
O21 Ba1 O1W 6_556 . 139.06(4) ?
O12 Ba1 O1W 1_556 7_557 65.67(4) ?
O11 Ba1 O1W . 7_557 137.32(4) ?
O11 Ba1 O1W 7_556 7_557 75.92(4) ?
O12 Ba1 O1W 6_556 7_557 136.38(4) ?
O2W Ba1 O1W . 7_557 124.09(4) ?
O21 Ba1 O1W 6_556 7_557 76.17(4) ?
O1W Ba1 O1W . 7_557 70.64(4) ?
O12 Ba1 O21 1_556 . 139.10(4) ?
O11 Ba1 O21 . . 64.73(4) ?
O11 Ba1 O21 7_556 . 82.42(4) ?
O12 Ba1 O21 6_556 . 65.46(4) ?
O2W Ba1 O21 . . 115.25(4) ?
O21 Ba1 O21 6_556 . 75.65(3) ?
O1W Ba1 O21 . . 142.76(4) ?
O1W Ba1 O21 7_557 . 120.62(4) ?
O12 Ba1 O22 1_556 . 118.25(4) ?
O11 Ba1 O22 . . 100.07(4) ?
O11 Ba1 O22 7_556 . 67.44(4) ?
O12 Ba1 O22 6_556 . 102.09(4) ?
O2W Ba1 O22 . . 165.61(5) ?
O21 Ba1 O22 6_556 . 62.33(4) ?
O1W Ba1 O22 . . 124.07(4) ?
O1W Ba1 O22 7_557 . 70.28(4) ?
O21 Ba1 O22 . . 50.36(4) ?
O11 Cl1 O12 . . 110.77(8) yes
O21 Cl2 O22 . . 107.22(8) yes
Ba1 O1W H11 . . 114.5(15) ?
Ba1 O1W H11 7_557 . 113.9(15) ?
Ba1 O1W H12 . . 110.6(17) ?
Ba1 O1W H12 7_557 . 104.6(17) ?
H11 O1W H12 . . 103(2) ?
Ba1 O2W H21 . . 116.9(17) ?
Ba1 O2W H22 . . 112.9(17) ?
H21 O2W H22 . . 101(2) ?
H3 O3W H3 2_656 . 105(3) ?
H4 O4W H4 2_655 . 116(3) ?
H5 O5W H5 2_655 . 113(4) ?

loop_
_geom_bond_atom_site_label_1
_geom_bond_atom_site_label_2
_geom_bond_site_symmetry_2
_geom_bond_distance
_geom_bond_publ_flag
Ba1 O12 1_556 2.7741(14) yes
Ba1 O11 . 2.7781(13) yes
Ba1 O11 7_556 2.7960(13) ?
Ba1 O12 6_556 2.8148(13) ?
Ba1 O2W . 2.8330(15) yes
Ba1 O21 6_556 2.8918(13) ?
Ba1 O1W . 2.9241(14) yes
Ba1 O1W 7_557 2.9254(14) ?
Ba1 O21 . 2.9450(14) yes
Ba1 O22 . 3.0210(15) yes
Cl1 O11 . 1.5728(13) yes
Cl1 O12 . 1.5737(14) yes
Cl2 O21 . 1.5753(13) yes
Cl2 O22 . 1.5787(15) yes
O1W H11 . 0.829(9) ?
O1W H12 . 0.831(12) ?
O2W H21 . 0.828(12) ?
O2W H22 . 0.817(12) ?
O3W H3 2_656 0.822(12) ?
O3W H3 . 0.822(12) ?
O4W H4 2_655 0.823(12) ?
O4W H4 . 0.823(12) ?
O5W H5 2_655 0.820(12) ?
O5W H5 . 0.820(12) ?

loop_
_geom_hbond_atom_site_label_D
_geom_hbond_atom_site_label_H
_geom_hbond_atom_site_label_A
_geom_hbond_site_symmetry_A
_geom_hbond_distance_DH
_geom_hbond_distance_HA
_geom_hbond_distance_DA
_geom_hbond_angle_DHA
O1W H11 O5W 1_556 0.830(9) 2.274(10) 3.0913(14) 168(2)
O1W H12 O21 7_556 0.831(12) 2.063(13) 2.8929(19) 176(2)
O2W H21 O3W . 0.828(12) 1.924(13) 2.735(2) 166(2)
O2W H22 O4W 5_656 0.817(12) 2.012(14) 2.798(2) 161(2)
O3W H3 O22 8_556 0.822(12) 1.913(13) 2.730(2) 173(2)
O4W H4 O2W 1_554 0.823(12) 1.924(13) 2.7352(18) 168(2)
O5W H5 O22 7_556 0.820(12) 1.983(14) 2.7851(17) 166(3)
